data_8104885
loop_
_publ_author_name
'Zhong, Ke-Xiang'
'Zhang, Rong-Gui'
'Li, Lai-Chao'
'Zhao, De-Sen'
'Wang, Yan-Liang'

_publ_section_title
;
 Crystal structure of
 catena-poly[diaqua-bis(\m2-2-(4-(2,4,4-trimethylpentan-2-yl)phenoxy)propanoato-\k2
 O:O')-(2-(4-(2,4,4-trimethylpentan-2-yl)phenoxy)propanoato-\k2
 O,O')yttrium(III)], C51H79O11Y
;
_journal_issue 1
_journal_name_full 'Zeitschrift f\"ur Kristallographie - New Crystal Structures'
_journal_page_first 69
_journal_page_last 72
_journal_paper_doi 10.1515/ncrs-2020-0424
_journal_volume 236
_journal_year 2021
_chemical_formula_moiety 'C51 H79 O11 Y'
_chemical_formula_sum 'C51 H79 O11 Y'
_chemical_formula_weight 957.05
_space_group_crystal_system monoclinic
_space_group_IT_number 14
_space_group_name_Hall '-P 2ybc'
_space_group_name_H-M_alt 'P 1 21/c 1'
_atom_sites_solution_hydrogens mixed
_cell_angle_alpha 90
_cell_angle_beta 96.7100(10)
_cell_angle_gamma 90
_cell_formula_units_Z 4
_cell_length_a 8.8682(3)
_cell_length_b 22.1328(8)
_cell_length_c 27.9848(10)
_cell_measurement_reflns_used 8880
_cell_measurement_temperature 296(2)
_cell_measurement_theta_max 26.6439
_cell_measurement_theta_min 2.3527
_cell_volume 5455.2(3)
_computing_cell_refinement 'SAINT V8.38A (Bruker AXS Inc., 2017)'
_computing_data_collection 'Bruker Instrument Service vV6.2.9'
_computing_data_reduction 'SAINT V8.38A (Bruker AXS Inc., 2017)'
_computing_molecular_graphics 'Diamond 3.1d'
_computing_publication_material SHELXT-2014
_computing_structure_refinement 'SHELXL-2018/3 (Sheldrick, 2018)'
_computing_structure_solution 'SHELXT 2014/5 (Sheldrick, 2014)'
_diffrn_ambient_temperature 296(2)
_diffrn_measured_fraction_theta_full 0.999
_diffrn_measured_fraction_theta_max 0.995
_diffrn_measurement_device_type 'Bruker D8 venture'
_diffrn_measurement_method '\f and \w scans'
_diffrn_radiation_type MoK\a
_diffrn_radiation_wavelength 0.71073
_diffrn_reflns_av_R_equivalents 0.0824
_diffrn_reflns_av_unetI/netI 0.0777
_diffrn_reflns_Laue_measured_fraction_full 0.999
_diffrn_reflns_Laue_measured_fraction_max 0.995
_diffrn_reflns_limit_h_max 10
_diffrn_reflns_limit_h_min -11
_diffrn_reflns_limit_k_max 28
_diffrn_reflns_limit_k_min -28
_diffrn_reflns_limit_l_max 36
_diffrn_reflns_limit_l_min -31
_diffrn_reflns_number 59868
_diffrn_reflns_point_group_measured_fraction_full 0.999
_diffrn_reflns_point_group_measured_fraction_max 0.995
_diffrn_reflns_theta_full 25.242
_diffrn_reflns_theta_max 27.559
_diffrn_reflns_theta_min 2.312
_exptl_absorpt_coefficient_mu 1.121
_exptl_absorpt_correction_T_max 0.7456
_exptl_absorpt_correction_T_min 0.6747
_exptl_absorpt_correction_type multi-scan
_exptl_absorpt_process_details
;
SADABS-2016/2 - Bruker AXS area detector scaling and absorption correction
;
_exptl_crystal_colour colorless
_exptl_crystal_density_diffrn 1.165
_exptl_crystal_description block
_exptl_crystal_F_000 2048
_exptl_crystal_size_max 0.200
_exptl_crystal_size_mid 0.200
_exptl_crystal_size_min 0.200
_refine_diff_density_max 0.810
_refine_diff_density_min -0.484
_refine_diff_density_rms 0.061
_refine_ls_extinction_coef .
_refine_ls_extinction_method none
_refine_ls_goodness_of_fit_ref 0.999
_refine_ls_hydrogen_treatment constr
_refine_ls_matrix_type full
_refine_ls_number_parameters 586
_refine_ls_number_reflns 12548
_refine_ls_number_restraints 0
_refine_ls_restrained_S_all 0.999
_refine_ls_R_factor_all 0.1039
_refine_ls_R_factor_gt 0.0495
_refine_ls_shift/su_max 0.002
_refine_ls_shift/su_mean 0.000
_refine_ls_structure_factor_coef Fsqd
_refine_ls_weighting_details 'w=1/[\s^2^(Fo^2^)+(0.0550P)^2^+1.4328P] where P=(Fo^2^+2Fc^2^)/3'
_refine_ls_weighting_scheme calc
_refine_ls_wR_factor_gt 0.1052
_refine_ls_wR_factor_ref 0.1275
_reflns_Friedel_coverage 0.000
_reflns_Friedel_fraction_full .
_reflns_Friedel_fraction_max .
_reflns_number_gt 7777
_reflns_number_total 12548
_reflns_threshold_expression 'I > 2\s(I)'
_cod_data_source_file suppl_j_ncrs-2020-0424_suppl.cif
_cod_data_source_block C3Y_0m
_cod_depositor_comments
;
The following automatic conversions were performed:

data item '_exptl_absorpt_correction_type' value 'Multi-Scan' was
changed to 'multi-scan' in accordance with the built-in table derived
from the CIF Core dictionary named 'cif_core.dic' version 2.4.5 last
updated on 2014-11-21.

Automatic conversion script
Id: cif_fix_values 8738 2021-04-28 16:35:53Z antanas 
;
_cod_original_sg_symbol_H-M 'P 21/c'
_cod_database_code 8104885
_shelx_space_group_comment
;
The symmetry employed for this shelxl refinement is uniquely defined
by the following loop, which should always be used as a source of
symmetry information in preference to the above space-group names.
They are only intended as comments.
;
_shelx_estimated_absorpt_t_min 0.807
_shelx_estimated_absorpt_t_max 0.807

loop_
_space_group_symop_operation_xyz
'x, y, z'
'-x, y+1/2, -z+1/2'
'-x, -y, -z'
'x, -y-1/2, z-1/2'

loop_
_atom_site_label
_atom_site_type_symbol
_atom_site_fract_x
_atom_site_fract_y
_atom_site_fract_z
_atom_site_U_iso_or_equiv
_atom_site_adp_type
_atom_site_occupancy
_atom_site_site_symmetry_order
_atom_site_calc_flag
_atom_site_refinement_flags_posn
_atom_site_refinement_flags_adp
_atom_site_refinement_flags_occupancy
_atom_site_disorder_assembly
_atom_site_disorder_group
Y001 Y 0.23446(3) 0.50454(2) 0.50583(2) 0.02671(8) Uani 1 1 d . . . . .
O1 O -0.0257(2) 0.29041(9) 0.45709(7) 0.0387(5) Uani 1 1 d . . . . .
O2 O -0.17744(19) 0.38963(8) 0.48446(7) 0.0374(5) Uani 1 1 d . . . . .
O3 O 0.03320(18) 0.44007(8) 0.50050(7) 0.0321(5) Uani 1 1 d . . . . .
O4 O 0.4103(3) 0.57655(17) 0.35570(10) 0.0938(11) Uani 1 1 d . . . . .
O5 O 0.1306(2) 0.52538(10) 0.42170(7) 0.0425(5) Uani 1 1 d . . . . .
O6 O 0.3548(2) 0.56283(9) 0.44614(7) 0.0370(5) Uani 1 1 d . . . . .
O7 O 0.6267(2) 0.67734(9) 0.58811(8) 0.0420(5) Uani 1 1 d . . . . .
O8 O 0.6744(2) 0.57140(9) 0.54105(7) 0.0388(5) Uani 1 1 d . . . . .
O9 O 0.4407(2) 0.54168(9) 0.54869(8) 0.0400(5) Uani 1 1 d . . . . .
O10 O 0.3393(2) 0.42279(9) 0.55831(7) 0.0414(5) Uani 1 1 d . . . . .
H10A H 0.332539 0.430773 0.587687 0.062 Uiso 1 1 d R U . . .
H10B H 0.434539 0.419883 0.557537 0.062 Uiso 1 1 d R U . . .
O11 O 0.1579(2) 0.51123(9) 0.58727(7) 0.0385(5) Uani 1 1 d . . . . .
H11B H 0.066341 0.499696 0.586853 0.058 Uiso 1 1 d R U . . .
H11C H 0.152041 0.545096 0.601253 0.058 Uiso 1 1 d R U . . .
C1 C 1.0372(5) 0.6239(2) 0.1877(2) 0.128(2) Uani 1 1 d . . . . .
H1A H 1.040680 0.642792 0.156913 0.193 Uiso 1 1 calc R U . . .
H1B H 1.125664 0.599147 0.195148 0.193 Uiso 1 1 calc R U . . .
H1C H 1.034695 0.654449 0.211914 0.193 Uiso 1 1 calc R U . . .
C2 C 0.8879(6) 0.5598(3) 0.2364(2) 0.131(2) Uani 1 1 d . . . . .
H2A H 0.881905 0.592780 0.258392 0.196 Uiso 1 1 calc R U . . .
H2B H 0.977798 0.536627 0.245976 0.196 Uiso 1 1 calc R U . . .
H2C H 0.800102 0.534503 0.236629 0.196 Uiso 1 1 calc R U . . .
C3 C 0.8940(5) 0.58448(17) 0.18602(17) 0.0729(12) Uani 1 1 d . . . . .
C4 C 0.9159(7) 0.5317(3) 0.1531(3) 0.159(3) Uani 1 1 d . . . . .
H4A H 0.834919 0.503220 0.154426 0.238 Uiso 1 1 calc R U . . .
H4B H 1.011241 0.512432 0.163313 0.238 Uiso 1 1 calc R U . . .
H4C H 0.915588 0.546038 0.120715 0.238 Uiso 1 1 calc R U . . .
C5 C 0.4953(5) 0.6607(2) 0.14619(15) 0.0845(14) Uani 1 1 d . . . . .
H5A H 0.389438 0.653720 0.148234 0.127 Uiso 1 1 calc R U . . .
H5B H 0.511432 0.665873 0.113108 0.127 Uiso 1 1 calc R U . . .
H5C H 0.527310 0.696451 0.163978 0.127 Uiso 1 1 calc R U . . .
C6 C 0.7584(4) 0.62511(16) 0.16896(14) 0.0646(11) Uani 1 1 d . . . . .
H6A H 0.772062 0.637486 0.136491 0.078 Uiso 1 1 calc R U . . .
H6B H 0.770261 0.661267 0.188626 0.078 Uiso 1 1 calc R U . . .
C7 C 0.5510(6) 0.5525(2) 0.13405(15) 0.0872(14) Uani 1 1 d . . . . .
H7A H 0.596570 0.516586 0.148587 0.131 Uiso 1 1 calc R U . . .
H7B H 0.590109 0.559776 0.103995 0.131 Uiso 1 1 calc R U . . .
H7C H 0.442931 0.547352 0.128478 0.131 Uiso 1 1 calc R U . . .
C8 C 0.5884(4) 0.60604(16) 0.16751(13) 0.0575(10) Uani 1 1 d . . . . .
C9 C 0.5408(4) 0.59501(15) 0.21758(12) 0.0499(9) Uani 1 1 d . . . . .
C10 C 0.4648(4) 0.54397(16) 0.22940(13) 0.0559(9) Uani 1 1 d . . . . .
H10 H 0.445453 0.513334 0.206768 0.067 Uiso 1 1 calc R U . . .
C11 C 0.5636(6) 0.63961(19) 0.25248(15) 0.0843(15) Uani 1 1 d . . . . .
H11A H 0.611213 0.675171 0.244833 0.101 Uiso 1 1 calc R U . . .
C12 C 0.5198(6) 0.6341(2) 0.29756(16) 0.0919(16) Uani 1 1 d . . . . .
H12 H 0.540423 0.664558 0.320273 0.110 Uiso 1 1 calc R U . . .
C13 C 0.4165(4) 0.53742(19) 0.27436(14) 0.0652(11) Uani 1 1 d . . . . .
H13 H 0.365052 0.502682 0.281773 0.078 Uiso 1 1 calc R U . . .
C14 C 0.4453(4) 0.5829(2) 0.30842(14) 0.0681(12) Uani 1 1 d . . . . .
C15 C 0.2592(4) 0.57431(19) 0.36200(13) 0.0628(11) Uani 1 1 d . . . . .
H15 H 0.214289 0.542142 0.340861 0.075 Uiso 1 1 calc R U . . .
C16 C 0.1623(7) 0.6288(2) 0.35131(18) 0.119(2) Uani 1 1 d . . . . .
H16A H 0.060509 0.620071 0.357686 0.178 Uiso 1 1 calc R U . . .
H16B H 0.161965 0.639611 0.318087 0.178 Uiso 1 1 calc R U . . .
H16C H 0.202069 0.661689 0.371282 0.178 Uiso 1 1 calc R U . . .
C17 C 0.2484(3) 0.55340(14) 0.41326(11) 0.0386(7) Uani 1 1 d . . . . .
C18 C -0.0368(3) 0.39034(12) 0.49090(10) 0.0290(6) Uani 1 1 d . . . . .
C19 C 0.0548(3) 0.33308(12) 0.48858(11) 0.0351(7) Uani 1 1 d . . . . .
H19 H 0.152829 0.342338 0.477361 0.042 Uiso 1 1 calc R U . . .
C20 C 0.0797(4) 0.30347(14) 0.53763(12) 0.0480(8) Uani 1 1 d . . . . .
H20A H -0.016654 0.293937 0.548199 0.072 Uiso 1 1 calc R U . . .
H20B H 0.134214 0.330646 0.560164 0.072 Uiso 1 1 calc R U . . .
H20C H 0.137455 0.267048 0.535645 0.072 Uiso 1 1 calc R U . . .
C21 C -0.0004(3) 0.35656(13) 0.38804(12) 0.0401(7) Uani 1 1 d . . . . .
H21 H 0.065821 0.382718 0.406068 0.048 Uiso 1 1 calc R U . . .
C22 C -0.0585(3) 0.30621(13) 0.40966(11) 0.0363(7) Uani 1 1 d . . . . .
C23 C -0.1566(4) 0.26852(14) 0.38163(12) 0.0459(8) Uani 1 1 d . . . . .
H23 H -0.198768 0.235418 0.395654 0.055 Uiso 1 1 calc R U . . .
C24 C -0.1926(4) 0.27932(15) 0.33332(13) 0.0509(9) Uani 1 1 d . . . . .
H24 H -0.257336 0.252582 0.315373 0.061 Uiso 1 1 calc R U . . .
C25 C -0.1363(4) 0.32852(13) 0.31011(12) 0.0420(8) Uani 1 1 d . . . . .
C26 C -0.0418(3) 0.36729(13) 0.33963(12) 0.0412(8) Uani 1 1 d . . . . .
H26 H -0.005160 0.401872 0.326032 0.049 Uiso 1 1 calc R U . . .
C27 C -0.2545(5) 0.2867(2) 0.23012(14) 0.0811(13) Uani 1 1 d . . . . .
H27A H -0.192161 0.251630 0.237235 0.122 Uiso 1 1 calc R U . . .
H27B H -0.265283 0.294175 0.196104 0.122 Uiso 1 1 calc R U . . .
H27C H -0.352783 0.279929 0.240328 0.122 Uiso 1 1 calc R U . . .
C28 C -0.1797(4) 0.34169(16) 0.25688(13) 0.0527(9) Uani 1 1 d . . . . .
C29 C -0.2976(5) 0.3932(2) 0.25291(15) 0.0792(13) Uani 1 1 d . . . . .
H29A H -0.384033 0.381200 0.268352 0.119 Uiso 1 1 calc R U . . .
H29B H -0.329267 0.401678 0.219599 0.119 Uiso 1 1 calc R U . . .
H29C H -0.253064 0.428762 0.268290 0.119 Uiso 1 1 calc R U . . .
C30 C -0.0454(4) 0.36547(16) 0.23106(13) 0.0565(9) Uani 1 1 d . . . . .
H30A H -0.089676 0.380238 0.199899 0.068 Uiso 1 1 calc R U . . .
H30B H -0.005644 0.400557 0.249102 0.068 Uiso 1 1 calc R U . . .
C31 C 0.0571(7) 0.2830(3) 0.17917(18) 0.120(2) Uani 1 1 d . . . . .
H31A H -0.010232 0.251975 0.187915 0.180 Uiso 1 1 calc R U . . .
H31B H 0.149577 0.264898 0.171382 0.180 Uiso 1 1 calc R U . . .
H31C H 0.009626 0.304656 0.151730 0.180 Uiso 1 1 calc R U . . .
C32 C 0.2144(5) 0.3709(2) 0.20844(19) 0.1057(18) Uani 1 1 d . . . . .
H32A H 0.175603 0.393251 0.180252 0.158 Uiso 1 1 calc R U . . .
H32B H 0.302792 0.348669 0.202064 0.158 Uiso 1 1 calc R U . . .
H32C H 0.240953 0.398369 0.234621 0.158 Uiso 1 1 calc R U . . .
C33 C 0.0931(5) 0.32705(18) 0.22176(14) 0.0656(11) Uani 1 1 d . . . . .
C34 C 0.1614(5) 0.29169(19) 0.26589(16) 0.0811(13) Uani 1 1 d . . . . .
H34A H 0.184528 0.318909 0.292441 0.122 Uiso 1 1 calc R U . . .
H34B H 0.252693 0.271954 0.258926 0.122 Uiso 1 1 calc R U . . .
H34C H 0.089804 0.261969 0.274053 0.122 Uiso 1 1 calc R U . . .
C35 C 0.5497(3) 0.57709(12) 0.55716(10) 0.0288(6) Uani 1 1 d . . . . .
C36 C 0.5299(3) 0.62709(13) 0.59286(11) 0.0401(7) Uani 1 1 d . . . . .
H36 H 0.423996 0.640676 0.588739 0.048 Uiso 1 1 calc R U . . .
C37 C 0.5688(5) 0.60285(17) 0.64324(12) 0.0633(11) Uani 1 1 d . . . . .
H37A H 0.674449 0.592261 0.648167 0.095 Uiso 1 1 calc R U . . .
H37B H 0.508432 0.567666 0.647468 0.095 Uiso 1 1 calc R U . . .
H37C H 0.548227 0.633200 0.666113 0.095 Uiso 1 1 calc R U . . .
C38 C 0.5873(3) 0.71613(13) 0.55017(11) 0.0354(7) Uani 1 1 d . . . . .
C39 C 0.6733(3) 0.76780(13) 0.54922(12) 0.0382(7) Uani 1 1 d . . . . .
H39 H 0.755890 0.773648 0.572467 0.046 Uiso 1 1 calc R U . . .
C40 C 0.4697(3) 0.70608(14) 0.51413(13) 0.0461(8) Uani 1 1 d . . . . .
H40 H 0.412565 0.670813 0.513644 0.055 Uiso 1 1 calc R U . . .
C41 C 0.4388(4) 0.74930(16) 0.47892(14) 0.0556(9) Uani 1 1 d . . . . .
H41 H 0.361343 0.741697 0.454276 0.067 Uiso 1 1 calc R U . . .
C42 C 0.6384(4) 0.81070(14) 0.51435(12) 0.0447(8) Uani 1 1 d . . . . .
H42 H 0.697259 0.845523 0.514723 0.054 Uiso 1 1 calc R U . . .
C43 C 0.5169(4) 0.80351(15) 0.47825(13) 0.0496(8) Uani 1 1 d . . . . .
C44 C 0.5072(6) 0.8210(3) 0.39074(17) 0.119(2) Uani 1 1 d . . . . .
H44A H 0.612850 0.810774 0.392390 0.179 Uiso 1 1 calc R U . . .
H44B H 0.481449 0.849060 0.364918 0.179 Uiso 1 1 calc R U . . .
H44C H 0.447027 0.785074 0.385087 0.179 Uiso 1 1 calc R U . . .
C45 C 0.4748(5) 0.85042(19) 0.43933(15) 0.0713(12) Uani 1 1 d . . . . .
C46 C 0.5730(6) 0.9070(2) 0.4459(2) 0.120(2) Uani 1 1 d . . . . .
H46A H 0.567072 0.923638 0.477263 0.180 Uiso 1 1 calc R U . . .
H46B H 0.537328 0.936252 0.421840 0.180 Uiso 1 1 calc R U . . .
H46C H 0.676485 0.896736 0.442589 0.180 Uiso 1 1 calc R U . . .
C47 C 0.3037(5) 0.8650(2) 0.43260(17) 0.0808(14) Uani 1 1 d . . . . .
H47A H 0.251508 0.827339 0.423920 0.097 Uiso 1 1 calc R U . . .
H47B H 0.286264 0.891145 0.404694 0.097 Uiso 1 1 calc R U . . .
C48 C 0.2292(5) 0.8576(2) 0.51900(17) 0.1002(17) Uani 1 1 d . . . . .
H48A H 0.199829 0.816628 0.511430 0.150 Uiso 1 1 calc R U . . .
H48B H 0.162489 0.874520 0.540108 0.150 Uiso 1 1 calc R U . . .
H48C H 0.331620 0.858276 0.534552 0.150 Uiso 1 1 calc R U . . .
C49 C 0.2194(5) 0.89456(18) 0.47288(18) 0.0737(12) Uani 1 1 d . . . . .
C50 C 0.0508(6) 0.8960(2) 0.4516(2) 0.119(2) Uani 1 1 d . . . . .
H50A H 0.038704 0.922503 0.424239 0.179 Uiso 1 1 calc R U . . .
H50B H -0.009796 0.910377 0.475482 0.179 Uiso 1 1 calc R U . . .
H50C H 0.018642 0.856018 0.441755 0.179 Uiso 1 1 calc R U . . .
C51 C 0.2654(7) 0.9592(2) 0.4843(2) 0.144(3) Uani 1 1 d . . . . .
H51A H 0.365922 0.959958 0.501314 0.216 Uiso 1 1 calc R U . . .
H51B H 0.195531 0.977015 0.503970 0.216 Uiso 1 1 calc R U . . .
H51C H 0.264069 0.981699 0.454941 0.216 Uiso 1 1 calc R U . . .

loop_
_atom_site_aniso_label
_atom_site_aniso_U_11
_atom_site_aniso_U_22
_atom_site_aniso_U_33
_atom_site_aniso_U_23
_atom_site_aniso_U_13
_atom_site_aniso_U_12
Y001 0.01984(12) 0.03217(15) 0.02902(15) -0.00032(13) 0.00656(9) -0.00252(11)
O1 0.0458(12) 0.0324(11) 0.0384(13) -0.0042(10) 0.0073(10) -0.0032(9)
O2 0.0220(10) 0.0374(11) 0.0534(14) -0.0046(10) 0.0076(9) -0.0021(8)
O3 0.0241(10) 0.0341(11) 0.0392(12) -0.0033(9) 0.0081(9) -0.0063(8)
O4 0.0611(17) 0.174(3) 0.0494(17) 0.0321(19) 0.0208(14) -0.0046(19)
O5 0.0268(10) 0.0640(14) 0.0378(13) 0.0090(11) 0.0088(9) -0.0017(10)
O6 0.0316(11) 0.0421(12) 0.0391(13) 0.0084(10) 0.0115(10) 0.0010(9)
O7 0.0434(12) 0.0310(11) 0.0503(14) -0.0049(10) -0.0006(10) -0.0020(9)
O8 0.0338(11) 0.0358(11) 0.0507(14) -0.0065(10) 0.0207(10) -0.0036(9)
O9 0.0256(10) 0.0395(12) 0.0533(14) -0.0002(10) -0.0021(9) -0.0051(9)
O10 0.0312(11) 0.0501(13) 0.0426(13) 0.0091(10) 0.0026(9) -0.0042(9)
O11 0.0290(10) 0.0532(13) 0.0344(12) -0.0047(10) 0.0079(9) -0.0011(9)
C1 0.082(4) 0.089(4) 0.220(7) 0.031(4) 0.047(4) -0.005(3)
C2 0.081(4) 0.170(6) 0.139(6) 0.071(5) 0.002(4) 0.000(4)
C3 0.077(3) 0.049(2) 0.095(4) 0.009(2) 0.020(2) 0.005(2)
C4 0.150(6) 0.118(5) 0.201(8) -0.061(5) -0.008(5) 0.072(5)
C5 0.092(3) 0.104(4) 0.064(3) 0.038(3) 0.037(2) 0.027(3)
C6 0.082(3) 0.052(2) 0.066(3) 0.012(2) 0.036(2) 0.007(2)
C7 0.118(4) 0.099(4) 0.051(3) -0.015(2) 0.034(3) -0.011(3)
C8 0.078(3) 0.058(2) 0.041(2) 0.0076(18) 0.0259(19) 0.0031(19)
C9 0.071(2) 0.0441(19) 0.038(2) 0.0061(16) 0.0222(18) 0.0030(17)
C10 0.067(2) 0.055(2) 0.049(2) 0.0046(18) 0.0217(19) 0.0003(18)
C11 0.143(4) 0.057(3) 0.062(3) -0.003(2) 0.051(3) -0.021(3)
C12 0.144(4) 0.085(3) 0.058(3) -0.012(2) 0.056(3) -0.030(3)
C13 0.071(3) 0.068(3) 0.060(3) 0.027(2) 0.022(2) -0.006(2)
C14 0.067(3) 0.102(3) 0.039(2) 0.016(2) 0.025(2) 0.008(2)
C15 0.0339(18) 0.100(3) 0.055(2) 0.041(2) 0.0058(17) -0.0006(18)
C16 0.149(5) 0.132(5) 0.080(4) 0.060(3) 0.032(3) 0.049(4)
C17 0.0295(16) 0.0484(18) 0.0397(19) 0.0105(15) 0.0111(14) 0.0091(14)
C18 0.0286(15) 0.0321(15) 0.0273(17) -0.0013(12) 0.0071(12) -0.0021(11)
C19 0.0339(15) 0.0321(15) 0.0409(19) -0.0028(14) 0.0103(14) 0.0003(12)
C20 0.055(2) 0.0405(18) 0.048(2) 0.0035(16) 0.0028(17) 0.0037(15)
C21 0.0425(17) 0.0363(17) 0.043(2) -0.0060(15) 0.0118(15) -0.0068(14)
C22 0.0410(16) 0.0320(16) 0.0371(19) -0.0036(14) 0.0101(14) 0.0008(13)
C23 0.056(2) 0.0365(17) 0.046(2) -0.0026(16) 0.0077(17) -0.0146(15)
C24 0.060(2) 0.0462(19) 0.046(2) -0.0015(17) 0.0032(17) -0.0144(16)
C25 0.0472(18) 0.0363(17) 0.043(2) 0.0006(15) 0.0083(15) 0.0000(14)
C26 0.0497(18) 0.0323(16) 0.044(2) 0.0010(15) 0.0131(16) -0.0040(14)
C27 0.101(3) 0.091(3) 0.047(3) 0.001(2) -0.010(2) -0.031(3)
C28 0.060(2) 0.053(2) 0.044(2) 0.0055(17) 0.0035(17) -0.0036(17)
C29 0.069(3) 0.099(3) 0.071(3) 0.028(3) 0.013(2) 0.023(2)
C30 0.074(2) 0.055(2) 0.041(2) 0.0046(18) 0.0114(19) 0.0025(19)
C31 0.142(5) 0.132(5) 0.091(4) -0.050(4) 0.034(4) 0.011(4)
C32 0.099(4) 0.114(4) 0.115(4) 0.014(3) 0.056(3) 0.002(3)
C33 0.080(3) 0.070(3) 0.049(2) -0.001(2) 0.017(2) 0.006(2)
C34 0.082(3) 0.078(3) 0.087(3) 0.007(3) 0.026(3) 0.029(2)
C35 0.0270(14) 0.0316(15) 0.0278(16) 0.0039(12) 0.0030(12) -0.0009(12)
C36 0.0368(16) 0.0403(17) 0.046(2) -0.0064(15) 0.0148(15) 0.0004(13)
C37 0.092(3) 0.069(3) 0.031(2) -0.0061(18) 0.018(2) -0.011(2)
C38 0.0343(16) 0.0344(16) 0.0379(19) -0.0082(14) 0.0061(14) 0.0028(13)
C39 0.0327(16) 0.0348(16) 0.047(2) -0.0126(15) 0.0028(14) -0.0047(13)
C40 0.0406(18) 0.0353(17) 0.060(2) -0.0039(16) -0.0050(16) -0.0074(14)
C41 0.053(2) 0.052(2) 0.057(2) -0.0026(19) -0.0116(18) -0.0102(17)
C42 0.0434(18) 0.0361(17) 0.056(2) -0.0044(16) 0.0097(16) -0.0097(14)
C43 0.049(2) 0.050(2) 0.050(2) 0.0025(18) 0.0047(17) -0.0044(16)
C44 0.119(4) 0.174(6) 0.067(4) 0.039(4) 0.018(3) 0.007(4)
C45 0.065(3) 0.081(3) 0.065(3) 0.027(2) -0.005(2) -0.017(2)
C46 0.093(4) 0.104(4) 0.154(5) 0.083(4) -0.024(3) -0.036(3)
C47 0.075(3) 0.075(3) 0.086(3) 0.039(3) -0.017(3) -0.008(2)
C48 0.101(4) 0.110(4) 0.096(4) 0.039(3) 0.035(3) 0.032(3)
C49 0.068(3) 0.055(2) 0.095(4) 0.020(2) -0.003(3) -0.002(2)
C50 0.086(4) 0.111(4) 0.153(6) 0.007(4) -0.018(4) 0.015(3)
C51 0.179(7) 0.079(4) 0.175(7) -0.007(4) 0.023(5) -0.035(4)

loop_
_atom_type_symbol
_atom_type_description
_atom_type_scat_dispersion_real
_atom_type_scat_dispersion_imag
_atom_type_scat_source
C C 0.0033 0.0016 'International Tables Vol C Tables 4.2.6.8 and 6.1.1.4'
H H 0.0000 0.0000 'International Tables Vol C Tables 4.2.6.8 and 6.1.1.4'
O O 0.0106 0.0060 'International Tables Vol C Tables 4.2.6.8 and 6.1.1.4'
Y Y -2.7962 3.5667 'International Tables Vol C Tables 4.2.6.8 and 6.1.1.4'

loop_
_geom_angle_atom_site_label_1
_geom_angle_atom_site_label_2
_geom_angle_atom_site_label_3
_geom_angle
_geom_angle_site_symmetry_1
_geom_angle_site_symmetry_3
O9 Y001 O3 148.87(7) . .
O9 Y001 O8 104.62(7) . 3_666
O3 Y001 O8 80.34(6) . 3_666
O9 Y001 O2 75.58(7) . 3_566
O3 Y001 O2 116.22(6) . 3_566
O8 Y001 O2 148.36(7) 3_666 3_566
O9 Y001 O10 73.65(7) . .
O3 Y001 O10 79.37(7) . .
O8 Y001 O10 70.87(7) 3_666 .
O2 Y001 O10 135.99(7) 3_566 .
O9 Y001 O6 77.11(7) . .
O3 Y001 O6 133.29(7) . .
O8 Y001 O6 77.82(7) 3_666 .
O2 Y001 O6 71.35(6) 3_566 .
O10 Y001 O6 129.31(6) . .
O9 Y001 O11 77.08(7) . .
O3 Y001 O11 78.41(6) . .
O8 Y001 O11 135.73(7) 3_666 .
O2 Y001 O11 75.72(7) 3_566 .
O10 Y001 O11 67.31(7) . .
O6 Y001 O11 142.15(7) . .
O9 Y001 O5 129.55(7) . .
O3 Y001 O5 81.51(7) . .
O8 Y001 O5 73.36(7) 3_666 .
O2 Y001 O5 82.34(7) 3_566 .
O10 Y001 O5 141.66(7) . .
O6 Y001 O5 52.82(7) . .
O11 Y001 O5 139.50(6) . .
O9 Y001 O3 122.47(7) . 3_566
O3 Y001 O3 66.27(7) . 3_566
O8 Y001 O3 131.28(6) 3_666 3_566
O2 Y001 O3 50.52(6) 3_566 3_566
O10 Y001 O3 130.93(6) . 3_566
O6 Y001 O3 99.69(6) . 3_566
O11 Y001 O3 72.11(6) . 3_566
O5 Y001 O3 67.65(6) . 3_566
O9 Y001 C17 103.41(9) . .
O3 Y001 C17 107.34(8) . .
O8 Y001 C17 72.83(8) 3_666 .
O2 Y001 C17 76.36(8) 3_566 .
O10 Y001 C17 141.30(8) . .
O6 Y001 C17 26.37(7) . .
O11 Y001 C17 150.98(7) . .
O5 Y001 C17 26.49(7) . .
O3 Y001 C17 84.07(7) 3_566 .
O9 Y001 C18 98.48(7) . 3_566
O3 Y001 C18 91.86(7) . 3_566
O8 Y001 C18 147.12(8) 3_666 3_566
O2 Y001 C18 24.62(6) 3_566 3_566
O10 Y001 C18 139.30(7) . 3_566
O6 Y001 C18 85.01(7) . 3_566
O11 Y001 C18 72.01(7) . 3_566
O5 Y001 C18 73.91(7) . 3_566
O3 Y001 C18 25.90(6) 3_566 3_566
C17 Y001 C18 79.31(8) . 3_566
C22 O1 C19 117.6(2) . .
C18 O2 Y001 101.03(17) . 3_566
C18 O3 Y001 155.82(17) . .
C18 O3 Y001 88.59(14) . 3_566
Y001 O3 Y001 113.73(7) . 3_566
C15 O4 C14 116.9(3) . .
C17 O5 Y001 92.62(18) . .
C17 O6 Y001 93.54(16) . .
C38 O7 C36 117.3(2) . .
C35 O8 Y001 130.94(18) . 3_666
C35 O9 Y001 155.0(2) . .
C4 C3 C2 108.0(5) . .
C4 C3 C6 114.5(4) . .
C2 C3 C6 112.9(4) . .
C4 C3 C1 106.9(4) . .
C2 C3 C1 107.2(4) . .
C6 C3 C1 106.9(3) . .
C3 C6 C8 124.7(3) . .
C7 C8 C9 112.1(3) . .
C7 C8 C5 107.7(4) . .
C9 C8 C5 106.7(3) . .
C7 C8 C6 111.5(3) . .
C9 C8 C6 112.9(3) . .
C5 C8 C6 105.6(3) . .
C10 C9 C11 116.8(3) . .
C10 C9 C8 123.2(3) . .
C11 C9 C8 119.9(3) . .
C9 C10 C13 121.1(4) . .
C12 C11 C9 123.5(4) . .
C14 C12 C11 118.5(4) . .
C10 C13 C14 119.8(4) . .
C12 C14 C13 120.3(3) . .
C12 C14 O4 117.5(4) . .
C13 C14 O4 122.1(4) . .
O4 C15 C16 119.6(4) . .
O4 C15 C17 107.6(3) . .
C16 C15 C17 109.7(3) . .
O6 C17 O5 120.8(3) . .
O6 C17 C15 121.0(3) . .
O5 C17 C15 118.1(3) . .
O6 C17 Y001 60.09(15) . .
O5 C17 Y001 60.89(15) . .
C15 C17 Y001 175.1(2) . .
O2 C18 O3 119.8(2) . .
O2 C18 C19 121.3(2) . .
O3 C18 C19 118.8(2) . .
O2 C18 Y001 54.35(14) . 3_566
O3 C18 Y001 65.50(14) . 3_566
C19 C18 Y001 175.67(19) . 3_566
O1 C19 C18 110.5(2) . .
O1 C19 C20 106.5(2) . .
C18 C19 C20 110.3(2) . .
C26 C21 C22 119.5(3) . .
O1 C22 C23 116.4(3) . .
O1 C22 C21 125.2(3) . .
C23 C22 C21 118.4(3) . .
C24 C23 C22 120.8(3) . .
C23 C24 C25 122.8(3) . .
C24 C25 C26 115.3(3) . .
C24 C25 C28 122.9(3) . .
C26 C25 C28 121.7(3) . .
C21 C26 C25 123.1(3) . .
C25 C28 C27 111.7(3) . .
C25 C28 C29 107.7(3) . .
C27 C28 C29 107.4(3) . .
C25 C28 C30 113.6(3) . .
C27 C28 C30 110.6(3) . .
C29 C28 C30 105.4(3) . .
C33 C30 C28 124.1(3) . .
C34 C33 C32 107.4(4) . .
C34 C33 C30 113.3(3) . .
C32 C33 C30 106.8(3) . .
C34 C33 C31 109.1(4) . .
C32 C33 C31 107.5(4) . .
C30 C33 C31 112.4(4) . .
O9 C35 O8 124.7(3) . .
O9 C35 C36 116.0(2) . .
O8 C35 C36 119.2(2) . .
O7 C36 C37 106.9(3) . .
O7 C36 C35 113.1(2) . .
C37 C36 C35 109.0(3) . .
C39 C38 O7 116.2(3) . .
C39 C38 C40 119.5(3) . .
O7 C38 C40 124.3(3) . .
C42 C39 C38 120.6(3) . .
C41 C40 C38 118.7(3) . .
C40 C41 C43 123.5(3) . .
C39 C42 C43 121.8(3) . .
C41 C43 C42 115.7(3) . .
C41 C43 C45 121.3(3) . .
C42 C43 C45 123.0(3) . .
C43 C45 C46 112.8(3) . .
C43 C45 C47 112.7(3) . .
C46 C45 C47 112.6(4) . .
C43 C45 C44 106.5(4) . .
C46 C45 C44 106.6(4) . .
C47 C45 C44 105.0(4) . .
C45 C47 C49 123.0(4) . .
C51 C49 C48 110.0(5) . .
C51 C49 C50 106.7(4) . .
C48 C49 C50 107.2(4) . .
C51 C49 C47 114.1(4) . .
C48 C49 C47 113.6(3) . .
C50 C49 C47 104.6(4) . .

loop_
_geom_bond_atom_site_label_1
_geom_bond_atom_site_label_2
_geom_bond_distance
_geom_bond_site_symmetry_2
Y001 O9 2.2239(19) .
Y001 O3 2.2764(17) .
Y001 O8 2.3342(19) 3_666
Y001 O2 2.4184(19) 3_566
Y001 O10 2.4444(19) .
Y001 O6 2.4518(19) .
Y001 O11 2.4574(19) .
Y001 O5 2.469(2) .
Y001 O3 2.6590(17) 3_566
Y001 C17 2.823(3) .
Y001 C18 2.921(3) 3_566
O1 C22 1.371(3) .
O1 C19 1.425(3) .
O2 C18 1.240(3) .
O3 C18 1.277(3) .
O4 C15 1.373(4) .
O4 C14 1.401(4) .
O5 C17 1.260(3) .
O6 C17 1.256(3) .
O7 C38 1.378(4) .
O7 C36 1.421(3) .
O8 C35 1.248(3) .
O9 C35 1.246(3) .
C1 C3 1.538(6) .
C2 C3 1.518(6) .
C3 C4 1.514(6) .
C3 C6 1.533(5) .
C5 C8 1.544(5) .
C6 C8 1.562(5) .
C7 C8 1.523(5) .
C8 C9 1.529(4) .
C9 C10 1.375(5) .
C9 C11 1.387(5) .
C10 C13 1.383(5) .
C11 C12 1.368(5) .
C12 C14 1.363(6) .
C13 C14 1.390(6) .
C15 C16 1.490(6) .
C15 C17 1.521(4) .
C18 C19 1.510(4) .
C19 C20 1.514(4) .
C21 C26 1.382(4) .
C21 C22 1.395(4) .
C22 C23 1.381(4) .
C23 C24 1.373(4) .
C24 C25 1.390(4) .
C25 C26 1.400(4) .
C25 C28 1.522(5) .
C27 C28 1.539(5) .
C28 C29 1.542(5) .
C28 C30 1.555(5) .
C30 C33 1.541(5) .
C31 C33 1.544(6) .
C32 C33 1.527(6) .
C33 C34 1.526(5) .
C35 C36 1.515(4) .
C36 C37 1.510(5) .
C38 C39 1.377(4) .
C38 C40 1.381(4) .
C39 C42 1.371(4) .
C40 C41 1.378(5) .
C41 C43 1.387(5) .
C42 C43 1.398(4) .
C43 C45 1.519(5) .
C44 C45 1.564(7) .
C45 C46 1.524(6) .
C45 C47 1.541(5) .
C47 C49 1.567(6) .
C48 C49 1.522(6) .
C49 C51 1.512(6) .
C49 C50 1.544(6) .
